data_8103619
loop_
_publ_author_name
'Hamid, S.A.'

_publ_section_title
;
 Symmetrie von K I O3 und die Struktur der Zimmertemperaturphase
;
_journal_name_full
;
Zeitschrift fuer Kristallographie, Kristallgeometrie, Kristallphysik, 
Kristallchemie (-144,1977)
;
_journal_page_first 412
_journal_page_last 421
_journal_volume 137
_journal_year 1973
_chemical_formula_sum 'I K O3'
_chemical_name_systematic 'K (I O3)'
_space_group_IT_number 1
_symmetry_space_group_name_Hall 'P 1'
_symmetry_space_group_name_H-M 'P 1'
_cell_angle_alpha 54.4
_cell_angle_beta 125.3
_cell_angle_gamma 90.6
_cell_formula_units_Z 4
_cell_length_a 8.923
_cell_length_b 8.942
_cell_length_c 7.709
_cell_volume 355.561
_citation_journal_id_ASTM ZEKGAX
_cod_data_source_file Hamid_ZEKGAX_1973_1256.cif
_cod_data_source_block I1K1O3
_cod_original_cell_volume 355.5606
_cod_original_formula_sum 'I1 K1 O3'
_cod_database_code 8103619

loop_
_symmetry_equiv_pos_as_xyz
x,y,z

loop_
_atom_site_label
_atom_site_type_symbol
_atom_site_fract_x
_atom_site_fract_y
_atom_site_fract_z
_atom_site_occupancy
_atom_site_U_iso_or_equiv
I2 I+5 0.498 0.007 0.499 1 0.0
O10 O-2 0.757 0.532 0.554 1 0.0
O3 O-2 0.733 0.741 -0.02 1 0.0
K4 K+1 0.494 0.495 -0.01 1 0.0
K2 K+1 0.008 0.495 0.009 1 0.0
O1 O-2 0.266 0.267 0.02 1 0.0
O4 O-2 0.231 0.768 0.018 1 0.0
I3 I+5 0.01 0.492 0.51 1 0.0
O7 O-2 0.284 0.016 0.449 1 0.0
O5 O-2 0.034 0.219 0.44 1 0.0
O2 O-2 0.779 0.211 0.026 1 0.0
O9 O-2 0.267 0.55 0.52 1 0.0
I4 I+5 0.011 0.013 0.48 1 0.0
O12 O-2 0.433 0.756 0.564 1 0.0
O11 O-2 0.54 0.266 0.534 1 0.0
K1 K+1 0.023 0.004 0.02 1 0.0
O6 O-2 0.001 0.73 0.475 1 0.0
K3 K+1 0.484 -0.011 0.012 1 0.0
O8 O-2 0.764 0.018 0.462 1 0.0
I1 I+5 0.506 0.504 0.494 1 0.0
